data_7241813
loop_
_publ_author_name
'Chahine, Ali Y.'
'Turner, David R.'
'Batten, Stuart R.'

_publ_section_title
;
 Crystal engineering of coordination polymers using flexible
 tetracarboxylate linkers with embedded cyclohexyldiamine cores
;
_journal_issue 3
_journal_name_full CrystEngComm
_journal_page_first 569
_journal_page_last 590
_journal_paper_doi 10.1039/D0CE01620A
_journal_volume 23
_journal_year 2021
_chemical_formula_moiety 'C46 H43 N2 O9 Zn2, C3 H7 N O, C2 H8 N'
_chemical_formula_sum 'C51 H58 N4 O10 Zn2'
_chemical_formula_weight 1011.70
_space_group_crystal_system monoclinic
_space_group_IT_number 15
_space_group_name_Hall '-C 2yc'
_space_group_name_H-M_alt 'C 1 2/c 1'
_atom_sites_solution_hydrogens geom
_audit_creation_date 2020-04-14
_audit_creation_method
;
Olex2 1.3
(compiled 2020.02.04 svn.rd84adfe8 for OlexSys, GUI svn.r6032)
;
_audit_update_record
;
2020-11-06 deposited with the CCDC.	2020-11-26 downloaded from the CCDC.
;
_cell_angle_alpha 90
_cell_angle_beta 103.43(3)
_cell_angle_gamma 90
_cell_formula_units_Z 4
_cell_length_a 37.413(8)
_cell_length_b 12.588(3)
_cell_length_c 11.684(2)
_cell_measurement_reflns_used 3260
_cell_measurement_temperature 100(2)
_cell_measurement_theta_max 21.966
_cell_measurement_theta_min 1.712
_cell_volume 5352(2)
_computing_cell_refinement 'XDS (Kabsch, 1993)'
_computing_data_collection 'AS QEGUI'
_computing_data_reduction 'XDS (Kabsch, 1993)'
_computing_molecular_graphics 'Olex2 1.3 (Dolomanov et al., 2009)'
_computing_publication_material 'Olex2 1.3 (Dolomanov et al., 2009)'
_computing_structure_refinement 'SHELXL 2018/3 (Sheldrick, 2015)'
_computing_structure_solution 'SHELXT 2018/2 (Sheldrick, 2018)'
_diffrn_ambient_temperature 100(2)
_diffrn_measured_fraction_theta_full 0.996
_diffrn_measured_fraction_theta_max 0.996
_diffrn_measurement_device_type 'Dectris Eiger 16M'
_diffrn_measurement_method 'Omega Scan'
_diffrn_radiation_monochromator 'Silicon Double Crystal'
_diffrn_radiation_type Synchrotron
_diffrn_radiation_wavelength 0.710752
_diffrn_reflns_av_R_equivalents 0.1210
_diffrn_reflns_av_unetI/netI 0.0646
_diffrn_reflns_Laue_measured_fraction_full 0.996
_diffrn_reflns_Laue_measured_fraction_max 0.996
_diffrn_reflns_limit_h_max 39
_diffrn_reflns_limit_h_min -39
_diffrn_reflns_limit_k_max 13
_diffrn_reflns_limit_k_min -13
_diffrn_reflns_limit_l_max 12
_diffrn_reflns_limit_l_min -12
_diffrn_reflns_number 21480
_diffrn_reflns_point_group_measured_fraction_full 0.996
_diffrn_reflns_point_group_measured_fraction_max 0.996
_diffrn_reflns_theta_full 21.966
_diffrn_reflns_theta_max 21.966
_diffrn_reflns_theta_min 1.712
_diffrn_source 'MX2 Beamline Australian Synchrotron'
_diffrn_standards_number 0
_exptl_absorpt_coefficient_mu 0.952
_exptl_absorpt_correction_type multi-scan
_exptl_absorpt_process_details 'XDS (Kabsch, 1993)'
_exptl_crystal_colour colourless
_exptl_crystal_density_diffrn 1.256
_exptl_crystal_description plate
_exptl_crystal_F_000 2104
_exptl_crystal_size_max 0.2
_exptl_crystal_size_mid 0.15
_exptl_crystal_size_min 0.10
_exptl_transmission_factor_max 0.7464
_exptl_transmission_factor_min 0.3273
_refine_diff_density_max 0.907
_refine_diff_density_min -0.511
_refine_diff_density_rms 0.141
_refine_ls_extinction_method none
_refine_ls_goodness_of_fit_ref 1.286
_refine_ls_hydrogen_treatment constr
_refine_ls_matrix_type full
_refine_ls_number_parameters 336
_refine_ls_number_reflns 3260
_refine_ls_number_restraints 1
_refine_ls_restrained_S_all 1.286
_refine_ls_R_factor_all 0.1071
_refine_ls_R_factor_gt 0.0991
_refine_ls_shift/su_max 0.000
_refine_ls_shift/su_mean 0.000
_refine_ls_structure_factor_coef Fsqd
_refine_ls_weighting_details 'w=1/[\s^2^(Fo^2^)+(0.2000P)^2^] where P=(Fo^2^+2Fc^2^)/3'
_refine_ls_weighting_scheme calc
_refine_ls_wR_factor_gt 0.2857
_refine_ls_wR_factor_ref 0.2965
_reflns_Friedel_coverage 0.000
_reflns_number_gt 2725
_reflns_number_total 3260
_reflns_threshold_expression 'I > 2\s(I)'
_cod_data_source_file d0ce01620a2.cif
_cod_data_source_block 8
_cod_depositor_comments
;
The following automatic conversions were performed:

data item '_exptl_absorpt_correction_type' value 'Multi-Scan' was
changed to 'multi-scan' in accordance with the
/home/data/users/saulius/crontab/automatic-downloads/rss-feeds/RSC/lib/dictionaries/cif_core.dic
dictionary named 'cif_core.dic' version 2.4.2 last updated on
2011-04-26.

Automatic conversion script
Id: cif_fix_values 7556 2019-12-06 15:28:31Z antanas 

 Adding full bibliography for 7241796--7241816.cif.
;
_cod_database_code 7241813
_shelx_shelxl_version_number 2018/3
_shelx_space_group_comment
;
The symmetry employed for this shelxl refinement is uniquely defined
by the following loop, which should always be used as a source of
symmetry information in preference to the above space-group names.
They are only intended as comments.
;
_olex2_refinement_description
;
1. Fixed Uiso
 At 1.2 times of:
  All C(H) groups, All C(H,H) groups, All N(H) groups, All N(H,H) groups
 At 1.5 times of:
  All C(H,H,H) groups
2. Restrained distances
 N2-C24 \\sim N2-C24_$3
 with sigma of 0.005
3. Others
 Fixed Sof: H1(0.5) O7(0.5) O6(0.5) N3(0.5) C25(0.5) H25A(0.5) H25B(0.5)
 H25C(0.5) C26(0.5) H26A(0.5) H26C(0.5) H26B(0.5) C27(0.5) H27(0.5) N2(0.5)
 H2A(0.5) H2B(0.5)
4.a Ternary CH refined with riding coordinates:
 N1(H1), C11(H11)
4.b Secondary CH2 refined with riding coordinates:
 C10(H10A,H10B), C12(H12A,H12B), C13(H13A,H13B), C14(H14A,H14B), N2(H2A,H2B)
4.c Aromatic/amide H refined with riding coordinates:
 C2(H2), C3(H3), C5(H5), C6(H6), C8(H8), C9(H9), C16(H16), C17(H17), C19(H19),
 C20(H20), C21(H21), C22(H22), C27(H27)
4.d Idealised Me refined as rotating group:
 C25(H25A,H25B,H25C), C26(H26A,H26C,H26B)
;
_olex2_submission_special_instructions 'No special instructions were received'

loop_
_space_group_symop_operation_xyz
'x, y, z'
'-x, y, -z+1/2'
'x+1/2, y+1/2, z'
'-x+1/2, y+1/2, -z+1/2'
'-x, -y, -z'
'x, -y, z-1/2'
'-x+1/2, -y+1/2, -z'
'x+1/2, -y+1/2, z-1/2'

loop_
_atom_site_label
_atom_site_type_symbol
_atom_site_fract_x
_atom_site_fract_y
_atom_site_fract_z
_atom_site_U_iso_or_equiv
_atom_site_adp_type
_atom_site_occupancy
_atom_site_site_symmetry_order
_atom_site_calc_flag
_atom_site_refinement_flags_posn
_atom_site_refinement_flags_adp
_atom_site_refinement_flags_occupancy
_atom_site_disorder_assembly
_atom_site_disorder_group
Zn1 Zn 0.02265(2) 0.37218(7) 0.65779(7) 0.0764(6) Uani 1 1 d . . . . .
O1 O 0.48092(12) 0.7812(6) 0.5828(4) 0.1014(19) Uani 1 1 d . . . . .
O2 O 0.44601(11) 0.7855(4) 0.7162(4) 0.0769(14) Uani 1 1 d . . . . .
O4 O 0.05015(18) 0.3534(7) 0.5211(5) 0.115(2) Uani 1 1 d . . . . .
O5 O 0.05770(19) 0.4952(6) 0.6210(6) 0.120(2) Uani 1 1 d . . . . .
N1 N 0.23511(12) 0.6000(4) 0.1692(3) 0.0501(12) Uani 1 1 d . . . . .
H1 H 0.228615 0.638875 0.234190 0.060 Uiso 0.5 1 calc R U P . .
C1 C 0.45149(17) 0.7615(7) 0.6173(6) 0.081(2) Uani 1 1 d . . . . .
C2 C 0.42172(17) 0.7099(7) 0.5310(5) 0.079(2) Uani 1 1 d . . . . .
H2 H 0.426201 0.688570 0.459409 0.095 Uiso 1 1 calc R U . . .
C3 C 0.38923(16) 0.6929(5) 0.5505(5) 0.0615(16) Uani 1 1 d . . . . .
H3 H 0.386004 0.711529 0.624457 0.074 Uiso 1 1 calc R U . . .
C4 C 0.35696(16) 0.6470(5) 0.4671(5) 0.0566(15) Uani 1 1 d . . . . .
C5 C 0.32265(15) 0.6552(5) 0.4904(5) 0.0540(14) Uani 1 1 d . . . . .
H5 H 0.320050 0.687057 0.559878 0.065 Uiso 1 1 calc R U . . .
C6 C 0.29174(16) 0.6162(4) 0.4107(5) 0.0545(15) Uani 1 1 d . . . . .
H6 H 0.268687 0.624081 0.426800 0.065 Uiso 1 1 calc R U . . .
C7 C 0.29475(16) 0.5659(5) 0.3080(4) 0.0539(14) Uani 1 1 d . . . . .
C8 C 0.32915(19) 0.5580(6) 0.2856(5) 0.0699(18) Uani 1 1 d . . . . .
H8 H 0.331814 0.523971 0.217405 0.084 Uiso 1 1 calc R U . . .
C9 C 0.35998(18) 0.5995(6) 0.3622(6) 0.0702(18) Uani 1 1 d . . . . .
H9 H 0.382767 0.595624 0.343347 0.084 Uiso 1 1 calc R U . . .
C10 C 0.26217(15) 0.5197(5) 0.2232(4) 0.0563(15) Uani 1 1 d . . . . .
H10A H 0.270553 0.482409 0.161659 0.068 Uiso 1 1 calc R U . . .
H10B H 0.250391 0.468338 0.264215 0.068 Uiso 1 1 calc R U . . .
C11 C 0.24947(14) 0.6786(4) 0.1000(4) 0.0468(13) Uani 1 1 d . . . . .
H11 H 0.273018 0.702495 0.148946 0.056 Uiso 1 1 calc R U . . .
C12 C 0.22531(15) 0.7759(5) 0.0742(4) 0.0505(14) Uani 1 1 d . . . . .
H12A H 0.220967 0.803486 0.147314 0.061 Uiso 1 1 calc R U . . .
H12B H 0.201756 0.756131 0.024201 0.061 Uiso 1 1 calc R U . . .
C13 C 0.25744(17) 0.6382(4) -0.0141(5) 0.0536(15) Uani 1 1 d . . . . .
H13A H 0.273941 0.577784 0.002480 0.064 Uiso 1 1 calc R U . . .
H13B H 0.234738 0.614571 -0.066299 0.064 Uiso 1 1 calc R U . . .
C14 C 0.20144(15) 0.5454(5) 0.1065(4) 0.0547(15) Uani 1 1 d . . . . .
H14A H 0.208096 0.484454 0.064986 0.066 Uiso 1 1 calc R U . . .
H14B H 0.187066 0.593219 0.048533 0.066 Uiso 1 1 calc R U . . .
C15 C 0.17871(14) 0.5093(5) 0.1878(4) 0.0538(15) Uani 1 1 d . . . . .
C16 C 0.16754(18) 0.4044(6) 0.1945(5) 0.0646(17) Uani 1 1 d . . . . .
H16 H 0.175938 0.352646 0.150343 0.078 Uiso 1 1 calc R U . . .
C17 C 0.14424(19) 0.3756(5) 0.2653(6) 0.071(2) Uani 1 1 d . . . . .
H17 H 0.137348 0.304867 0.268036 0.085 Uiso 1 1 calc R U . . .
C18 C 0.13082(14) 0.4508(5) 0.3329(5) 0.0565(15) Uani 1 1 d . . . . .
C19 C 0.14366(17) 0.5524(5) 0.3303(5) 0.0664(17) Uani 1 1 d . . . . .
H19 H 0.136373 0.603597 0.377622 0.080 Uiso 1 1 calc R U . . .
C20 C 0.16671(18) 0.5814(6) 0.2611(5) 0.0665(16) Uani 1 1 d . . . . .
H20 H 0.174681 0.651473 0.262851 0.080 Uiso 1 1 calc R U . . .
C21 C 0.10543(18) 0.4196(6) 0.4030(6) 0.0684(17) Uani 1 1 d . . . . .
H21 H 0.098193 0.348726 0.397700 0.082 Uiso 1 1 calc R U . . .
C22 C 0.09128(19) 0.4804(7) 0.4740(6) 0.080(2) Uani 1 1 d . . . . .
H22 H 0.098504 0.551226 0.482937 0.096 Uiso 1 1 calc R U . . .
C23 C 0.0638(2) 0.4400(9) 0.5415(6) 0.084(2) Uani 1 1 d . . . . .
O7 O 0.0065(3) 0.4697(8) 0.7822(5) 0.082(3) Uani 0.5 1 d . . P A -1
O6 O 0.0890(5) 0.0746(15) 0.3278(14) 0.140(6) Uani 0.5 1 d . . P . .
N3 N 0.0890(4) 0.1158(9) 0.5147(10) 0.086(4) Uani 0.5 1 d . . P . .
C25 C 0.1143(5) 0.1708(14) 0.6107(14) 0.096(5) Uani 0.5 1 d . . P . .
H25A H 0.105502 0.241525 0.618078 0.144 Uiso 0.5 1 calc R U P . .
H25B H 0.138222 0.174141 0.593962 0.144 Uiso 0.5 1 calc R U P . .
H25C H 0.115815 0.132878 0.682922 0.144 Uiso 0.5 1 calc R U P . .
C26 C 0.0514(6) 0.0806(17) 0.535(3) 0.148(9) Uani 0.5 1 d . . P . .
H26A H 0.055069 0.037088 0.603931 0.221 Uiso 0.5 1 calc R U P . .
H26C H 0.038430 0.040619 0.467857 0.221 Uiso 0.5 1 calc R U P . .
H26B H 0.037259 0.142121 0.544641 0.221 Uiso 0.5 1 calc R U P . .
C27 C 0.0961(12) 0.0973(18) 0.407(2) 0.197(19) Uani 0.5 1 d . . P . .
H27 H 0.120570 0.117539 0.416526 0.236 Uiso 0.5 1 calc R U P . .
N2 N 0.0093(2) 0.6689(13) 0.7923(10) 0.115(5) Uani 0.5 1 d D . P . .
H2A H 0.024631 0.671225 0.862943 0.138 Uiso 0.5 1 calc R U P . .
H2B H 0.005015 0.601016 0.772470 0.138 Uiso 0.5 1 calc R U P . .
C24 C 0.0268(3) 0.7235(9) 0.7027(7) 0.114(3) Uani 1 1 d D . . . .

loop_
_atom_site_aniso_label
_atom_site_aniso_U_11
_atom_site_aniso_U_22
_atom_site_aniso_U_33
_atom_site_aniso_U_23
_atom_site_aniso_U_13
_atom_site_aniso_U_12
Zn1 0.0545(7) 0.1132(10) 0.0635(8) 0.0057(4) 0.0177(5) -0.0018(4)
O1 0.051(3) 0.194(6) 0.055(3) -0.015(3) 0.005(2) -0.010(3)
O2 0.049(2) 0.129(4) 0.053(3) -0.002(2) 0.012(2) -0.002(2)
O4 0.096(4) 0.174(6) 0.076(4) -0.015(4) 0.024(3) -0.048(4)
O5 0.119(5) 0.159(6) 0.099(4) -0.002(4) 0.056(4) 0.010(4)
N1 0.056(3) 0.062(3) 0.032(2) 0.001(2) 0.007(2) -0.004(2)
C1 0.043(4) 0.138(6) 0.058(4) 0.012(4) 0.004(3) 0.005(4)
C2 0.046(4) 0.138(7) 0.049(4) -0.008(4) 0.002(3) -0.005(4)
C3 0.053(4) 0.086(4) 0.046(3) 0.008(3) 0.010(3) 0.003(3)
C4 0.053(4) 0.074(4) 0.042(3) 0.008(3) 0.008(3) 0.004(3)
C5 0.053(4) 0.066(3) 0.043(3) 0.005(3) 0.010(3) -0.003(3)
C6 0.048(3) 0.073(4) 0.043(3) 0.010(3) 0.012(3) -0.002(3)
C7 0.057(3) 0.066(4) 0.037(3) 0.011(3) 0.009(2) 0.000(3)
C8 0.077(4) 0.086(5) 0.045(3) 0.000(3) 0.012(3) -0.003(3)
C9 0.050(4) 0.101(5) 0.059(4) 0.001(3) 0.012(3) 0.003(3)
C10 0.057(3) 0.073(4) 0.038(3) 0.010(3) 0.010(2) -0.006(3)
C11 0.053(3) 0.060(3) 0.026(2) 0.000(2) 0.006(2) -0.006(3)
C12 0.057(3) 0.065(4) 0.033(2) -0.004(2) 0.017(2) -0.004(3)
C13 0.064(4) 0.057(3) 0.040(3) -0.005(2) 0.012(3) 0.007(3)
C14 0.053(3) 0.070(4) 0.038(3) 0.000(3) 0.004(2) -0.010(3)
C15 0.050(3) 0.068(4) 0.039(3) -0.002(3) 0.000(2) -0.005(3)
C16 0.062(4) 0.071(4) 0.058(3) -0.014(3) 0.010(3) -0.012(3)
C17 0.064(4) 0.082(5) 0.063(4) -0.007(3) 0.009(3) -0.026(3)
C18 0.042(3) 0.078(4) 0.049(3) -0.005(3) 0.010(3) -0.006(3)
C19 0.067(4) 0.072(5) 0.065(4) 0.001(3) 0.026(3) 0.005(3)
C20 0.071(4) 0.071(4) 0.061(4) 0.003(3) 0.022(3) -0.004(3)
C21 0.055(4) 0.087(5) 0.058(4) 0.002(4) 0.004(3) -0.010(3)
C22 0.066(4) 0.106(6) 0.064(4) 0.013(4) 0.006(4) -0.014(4)
C23 0.059(4) 0.130(7) 0.062(4) -0.013(4) 0.011(4) -0.001(5)
O7 0.110(9) 0.112(7) 0.029(6) -0.004(3) 0.024(6) 0.002(6)
O6 0.198(15) 0.171(14) 0.091(9) 0.037(10) 0.118(10) 0.047(12)
N3 0.114(11) 0.089(8) 0.054(7) -0.013(5) 0.015(6) 0.050(7)
C25 0.097(11) 0.103(11) 0.084(10) -0.012(9) 0.010(8) 0.039(9)
C26 0.117(16) 0.082(12) 0.25(3) -0.027(15) 0.050(17) 0.027(12)
C27 0.43(5) 0.097(14) 0.081(14) 0.024(12) 0.09(2) 0.14(2)
N2 0.147(14) 0.113(10) 0.065(8) 0.000(7) -0.012(8) 0.034(10)
C24 0.124(7) 0.145(8) 0.073(5) 0.013(5) 0.024(5) -0.015(6)

loop_
_atom_type_symbol
_atom_type_description
_atom_type_scat_dispersion_real
_atom_type_scat_dispersion_imag
_atom_type_scat_source
C C 0.0033 0.0016 'International Tables Vol C Tables 4.2.6.8 and 6.1.1.4'
H H 0.0000 0.0000 'International Tables Vol C Tables 4.2.6.8 and 6.1.1.4'
N N 0.0061 0.0033 'International Tables Vol C Tables 4.2.6.8 and 6.1.1.4'
O O 0.0106 0.0060 'International Tables Vol C Tables 4.2.6.8 and 6.1.1.4'
Zn Zn 0.2839 1.4301 'International Tables Vol C Tables 4.2.6.8 and 6.1.1.4'

loop_
_geom_angle_atom_site_label_1
_geom_angle_atom_site_label_2
_geom_angle_atom_site_label_3
_geom_angle
_geom_angle_site_symmetry_1
_geom_angle_site_symmetry_3
_geom_angle_publ_flag
O1 Zn1 Zn1 78.49(14) 3_445 2_556 ?
O1 Zn1 O2 106.3(2) 3_445 4_546 ?
O1 Zn1 O4 94.2(2) 3_445 . ?
O1 Zn1 O5 142.4(2) 3_445 . ?
O1 Zn1 O7 108.8(4) 3_445 . ?
O2 Zn1 Zn1 78.71(13) 4_546 2_556 ?
O2 Zn1 O4 101.1(2) 4_546 . ?
O2 Zn1 O5 105.3(2) 4_546 . ?
O2 Zn1 O7 91.4(3) 4_546 . ?
O4 Zn1 Zn1 172.2(2) . 2_556 ?
O4 Zn1 O5 59.9(3) . . ?
O5 Zn1 Zn1 127.78(19) . 2_556 ?
O7 Zn1 Zn1 37.7(3) . 2_556 ?
O7 Zn1 O4 149.6(4) . . ?
O7 Zn1 O5 90.3(4) . . ?
C1 O1 Zn1 128.5(5) . 3 ?
C1 O2 Zn1 128.4(4) . 4_556 ?
C23 O4 Zn1 90.4(5) . . ?
C23 O5 Zn1 88.4(6) . . ?
C10 N1 H1 106.3 . . ?
C10 N1 C14 108.5(4) . . ?
C11 N1 H1 106.3 . . ?
C11 N1 C10 113.6(4) . . ?
C11 N1 C14 115.1(4) . . ?
C14 N1 H1 106.3 . . ?
O1 C1 C2 116.0(7) . . ?
O2 C1 O1 125.3(6) . . ?
O2 C1 C2 118.6(6) . . ?
C1 C2 H2 118.6 . . ?
C3 C2 C1 122.8(7) . . ?
C3 C2 H2 118.6 . . ?
C2 C3 H3 116.6 . . ?
C2 C3 C4 126.8(6) . . ?
C4 C3 H3 116.6 . . ?
C5 C4 C3 119.7(5) . . ?
C5 C4 C9 118.5(5) . . ?
C9 C4 C3 121.8(6) . . ?
C4 C5 H5 119.8 . . ?
C4 C5 C6 120.5(5) . . ?
C6 C5 H5 119.8 . . ?
C5 C6 H6 119.4 . . ?
C7 C6 C5 121.2(6) . . ?
C7 C6 H6 119.4 . . ?
C6 C7 C10 122.2(5) . . ?
C8 C7 C6 117.8(5) . . ?
C8 C7 C10 120.0(5) . . ?
C7 C8 H8 119.2 . . ?
C7 C8 C9 121.6(6) . . ?
C9 C8 H8 119.2 . . ?
C4 C9 H9 119.8 . . ?
C8 C9 C4 120.3(6) . . ?
C8 C9 H9 119.8 . . ?
N1 C10 C7 113.1(5) . . ?
N1 C10 H10A 109.0 . . ?
N1 C10 H10B 109.0 . . ?
C7 C10 H10A 109.0 . . ?
C7 C10 H10B 109.0 . . ?
H10A C10 H10B 107.8 . . ?
N1 C11 H11 106.4 . . ?
N1 C11 C12 112.4(4) . . ?
N1 C11 C13 115.6(4) . . ?
C12 C11 H11 106.4 . . ?
C12 C11 C13 109.1(4) . . ?
C13 C11 H11 106.4 . . ?
C11 C12 H12A 109.2 . . ?
C11 C12 H12B 109.2 . . ?
C11 C12 C13 111.9(4) . 7_565 ?
H12A C12 H12B 107.9 . . ?
C13 C12 H12A 109.2 7_565 . ?
C13 C12 H12B 109.2 7_565 . ?
C11 C13 H13A 109.4 . . ?
C11 C13 H13B 109.4 . . ?
C12 C13 C11 111.1(4) 7_565 . ?
C12 C13 H13A 109.4 7_565 . ?
C12 C13 H13B 109.4 7_565 . ?
H13A C13 H13B 108.0 . . ?
N1 C14 H14A 109.2 . . ?
N1 C14 H14B 109.2 . . ?
N1 C14 C15 112.0(4) . . ?
H14A C14 H14B 107.9 . . ?
C15 C14 H14A 109.2 . . ?
C15 C14 H14B 109.2 . . ?
C16 C15 C14 123.3(6) . . ?
C20 C15 C14 120.5(5) . . ?
C20 C15 C16 116.1(6) . . ?
C15 C16 H16 119.3 . . ?
C17 C16 C15 121.4(6) . . ?
C17 C16 H16 119.3 . . ?
C16 C17 H17 119.3 . . ?
C16 C17 C18 121.3(6) . . ?
C18 C17 H17 119.3 . . ?
C17 C18 C21 120.3(6) . . ?
C19 C18 C17 116.5(6) . . ?
C19 C18 C21 123.2(6) . . ?
C18 C19 H19 118.7 . . ?
C20 C19 C18 122.5(6) . . ?
C20 C19 H19 118.7 . . ?
C15 C20 H20 119.0 . . ?
C19 C20 C15 122.0(6) . . ?
C19 C20 H20 119.0 . . ?
C18 C21 H21 116.3 . . ?
C22 C21 C18 127.4(7) . . ?
C22 C21 H21 116.3 . . ?
C21 C22 H22 118.4 . . ?
C21 C22 C23 123.2(8) . . ?
C23 C22 H22 118.4 . . ?
O4 C23 O5 121.4(9) . . ?
O4 C23 C22 120.4(8) . . ?
O5 C23 C22 118.1(9) . . ?
C25 N3 C26 118.1(16) . . ?
C27 N3 C25 124(2) . . ?
C27 N3 C26 118(2) . . ?
N3 C25 H25A 109.5 . . ?
N3 C25 H25B 109.5 . . ?
N3 C25 H25C 109.5 . . ?
H25A C25 H25B 109.5 . . ?
H25A C25 H25C 109.5 . . ?
H25B C25 H25C 109.5 . . ?
N3 C26 H26A 109.5 . . ?
N3 C26 H26C 109.5 . . ?
N3 C26 H26B 109.5 . . ?
H26A C26 H26C 109.5 . . ?
H26A C26 H26B 109.5 . . ?
H26C C26 H26B 109.5 . . ?
O6 C27 N3 152(5) . . ?
O6 C27 H27 104.1 . . ?
N3 C27 H27 104.1 . . ?
H2A N2 H2B 135.7 . 2_556 ?
H2A N2 H2B 108.1 . . ?
H2B N2 H2B 27.5 . 2_556 ?
C24 N2 H2A 109.6 . . ?
C24 N2 H2A 109.6 2_556 . ?
C24 N2 H2B 95.1(10) . 2_556 ?
C24 N2 H2B 109.6 . . ?
C24 N2 H2B 109.6 2_556 . ?
C24 N2 H2B 94.4(10) 2_556 2_556 ?
C24 N2 C24 110.4(12) . 2_556 ?
N2 C24 N2 41.0(9) . 2_556 ?

loop_
_geom_bond_atom_site_label_1
_geom_bond_atom_site_label_2
_geom_bond_distance
_geom_bond_site_symmetry_2
_geom_bond_publ_flag
Zn1 Zn1 3.0350(17) 2_556 ?
Zn1 O1 1.970(5) 3_445 ?
Zn1 O2 1.983(4) 4_546 ?
Zn1 O4 2.105(7) . ?
Zn1 O5 2.136(8) . ?
Zn1 O7 2.097(9) . ?
O1 C1 1.282(9) . ?
O2 C1 1.256(8) . ?
O4 C23 1.203(11) . ?
O5 C23 1.223(10) . ?
N1 H1 0.9800 . ?
N1 C10 1.465(7) . ?
N1 C11 1.456(7) . ?
N1 C14 1.473(7) . ?
C1 C2 1.469(10) . ?
C2 H2 0.9300 . ?
C2 C3 1.305(9) . ?
C3 H3 0.9300 . ?
C3 C4 1.481(8) . ?
C4 C5 1.377(8) . ?
C4 C9 1.391(9) . ?
C5 H5 0.9300 . ?
C5 C6 1.395(8) . ?
C6 H6 0.9300 . ?
C6 C7 1.383(8) . ?
C7 C8 1.376(9) . ?
C7 C10 1.498(8) . ?
C8 H8 0.9300 . ?
C8 C9 1.388(9) . ?
C9 H9 0.9300 . ?
C10 H10A 0.9700 . ?
C10 H10B 0.9700 . ?
C11 H11 0.9800 . ?
C11 C12 1.511(8) . ?
C11 C13 1.519(8) . ?
C12 H12A 0.9700 . ?
C12 H12B 0.9700 . ?
C12 C13 1.513(8) 7_565 ?
C13 H13A 0.9700 . ?
C13 H13B 0.9700 . ?
C14 H14A 0.9700 . ?
C14 H14B 0.9700 . ?
C14 C15 1.486(8) . ?
C15 C16 1.392(9) . ?
C15 C20 1.392(9) . ?
C16 H16 0.9300 . ?
C16 C17 1.383(10) . ?
C17 H17 0.9300 . ?
C17 C18 1.399(9) . ?
C18 C19 1.369(9) . ?
C18 C21 1.445(9) . ?
C19 H19 0.9300 . ?
C19 C20 1.362(9) . ?
C20 H20 0.9300 . ?
C21 H21 0.9300 . ?
C21 C22 1.326(11) . ?
C22 H22 0.9300 . ?
C22 C23 1.523(11) . ?
O6 C27 0.95(2) . ?
N3 C25 1.46(2) . ?
N3 C26 1.54(3) . ?
N3 C27 1.37(3) . ?
C25 H25A 0.9600 . ?
C25 H25B 0.9600 . ?
C25 H25C 0.9600 . ?
C26 H26A 0.9600 . ?
C26 H26C 0.9600 . ?
C26 H26B 0.9600 . ?
C27 H27 0.9300 . ?
N2 H2A 0.8900 . ?
N2 H2B 1.184(16) 2_556 ?
N2 H2B 0.8900 . ?
N2 C24 1.528(12) 2_556 ?
N2 C24 1.521(12) . ?

loop_
_geom_torsion_atom_site_label_1
_geom_torsion_atom_site_label_2
_geom_torsion_atom_site_label_3
_geom_torsion_atom_site_label_4
_geom_torsion
_geom_torsion_site_symmetry_1
_geom_torsion_site_symmetry_2
_geom_torsion_site_symmetry_3
_geom_torsion_site_symmetry_4
_geom_torsion_publ_flag
Zn1 O1 C1 O2 -10.7(12) 3 . . . ?
Zn1 O1 C1 C2 167.0(5) 3 . . . ?
Zn1 O2 C1 O1 6.9(11) 4_556 . . . ?
Zn1 O2 C1 C2 -170.7(5) 4_556 . . . ?
Zn1 O4 C23 O5 0.7(9) . . . . ?
Zn1 O4 C23 C22 176.4(6) . . . . ?
Zn1 O5 C23 O4 -0.7(8) . . . . ?
Zn1 O5 C23 C22 -176.5(6) . . . . ?
O1 C1 C2 C3 -174.3(8) . . . . ?
O2 C1 C2 C3 3.5(12) . . . . ?
N1 C11 C12 C13 173.7(4) . . . 7_565 ?
N1 C11 C13 C12 -176.0(4) . . . 7_565 ?
N1 C14 C15 C16 -124.8(6) . . . . ?
N1 C14 C15 C20 56.5(7) . . . . ?
C1 C2 C3 C4 176.5(7) . . . . ?
C2 C3 C4 C5 -165.8(7) . . . . ?
C2 C3 C4 C9 11.3(11) . . . . ?
C3 C4 C5 C6 177.5(5) . . . . ?
C3 C4 C9 C8 -179.5(6) . . . . ?
C4 C5 C6 C7 1.7(9) . . . . ?
C5 C4 C9 C8 -2.4(10) . . . . ?
C5 C6 C7 C8 -1.6(8) . . . . ?
C5 C6 C7 C10 177.7(5) . . . . ?
C6 C7 C8 C9 -0.5(9) . . . . ?
C6 C7 C10 N1 64.2(7) . . . . ?
C7 C8 C9 C4 2.6(10) . . . . ?
C8 C7 C10 N1 -116.5(6) . . . . ?
C9 C4 C5 C6 0.3(9) . . . . ?
C10 N1 C11 C12 -163.9(4) . . . . ?
C10 N1 C11 C13 70.0(6) . . . . ?
C10 N1 C14 C15 79.2(6) . . . . ?
C10 C7 C8 C9 -179.9(6) . . . . ?
C11 N1 C10 C7 61.6(6) . . . . ?
C11 N1 C14 C15 -152.3(5) . . . . ?
C12 C11 C13 C12 56.3(6) . . . 7_565 ?
C13 C11 C12 C13 -56.7(6) . . . 7_565 ?
C14 N1 C10 C7 -169.1(4) . . . . ?
C14 N1 C11 C12 70.2(6) . . . . ?
C14 N1 C11 C13 -56.0(6) . . . . ?
C14 C15 C16 C17 -175.3(5) . . . . ?
C14 C15 C20 C19 175.1(5) . . . . ?
C15 C16 C17 C18 0.2(10) . . . . ?
C16 C15 C20 C19 -3.7(9) . . . . ?
C16 C17 C18 C19 -3.7(9) . . . . ?
C16 C17 C18 C21 177.7(6) . . . . ?
C17 C18 C19 C20 3.5(9) . . . . ?
C17 C18 C21 C22 177.7(6) . . . . ?
C18 C19 C20 C15 0.2(10) . . . . ?
C18 C21 C22 C23 178.2(5) . . . . ?
C19 C18 C21 C22 -0.7(10) . . . . ?
C20 C15 C16 C17 3.4(9) . . . . ?
C21 C18 C19 C20 -177.9(6) . . . . ?
C21 C22 C23 O4 -9.6(11) . . . . ?
C21 C22 C23 O5 166.2(7) . . . . ?
C25 N3 C27 O6 -172(4) . . . . ?
C26 N3 C27 O6 6(5) . . . . ?
C24 N2 C24 N2 -57.3(11) 2_556 . . 2_556 ?
